data_1547328
loop_
_publ_author_name
'Heng-Yun Ye'
'Wei-Qiang Liao'
'Qionghua Zhou'
'Yi Zhang'
'Jinlan Wang'
'Yu-Meng You'
'Jin-Yun Wang'
'Zhong-Ning Chen'
'Peng-Fei Li'
'Da-Wei Fu'
'Songping D. Huang'
'and Ren-Gen Xiong'

_publ_section_title
;
 Dielectric and ferroelectric sensing based on molecular recognition in
 Cu(1,10-phenlothroline)2SeO4.(diol) systems
;
_journal_name_full 'Nature Communications'
_journal_page_first 14551
_journal_paper_doi 10.1038/ncomms14551
_journal_volume 8
_journal_year 2017
_chemical_formula_sum 'C27 H24 Cu N4 O6 Se'
_chemical_formula_weight 643.00
_space_group_crystal_system monoclinic
_space_group_IT_number 9
_space_group_name_Hall 'C -2yc'
_space_group_name_H-M_alt 'C 1 c 1'
_symmetry_space_group_name_Hall 'C -2yc'
_symmetry_space_group_name_H-M 'C 1 c 1'
_atom_sites_solution_hydrogens mixed
_cell_angle_alpha 90
_cell_angle_beta 123.38(4)
_cell_angle_gamma 90
_cell_formula_units_Z 4
_cell_length_a 17.582(8)
_cell_length_b 13.248(8)
_cell_length_c 13.324(5)
_cell_measurement_reflns_used 3727
_cell_measurement_temperature 333(2)
_cell_measurement_theta_max 27.5087
_cell_measurement_theta_min 3.2296
_cell_volume 2592(2)
_computing_structure_refinement 'SHELXL-2014/7 (Sheldrick, 2014)'
_diffrn_ambient_temperature 333(2)
_diffrn_measured_fraction_theta_full 0.979
_diffrn_measured_fraction_theta_max 0.962
_diffrn_measurement_device_type 'Rigaku saturn 724'
_diffrn_radiation_type MoK\a
_diffrn_radiation_wavelength 0.71073
_diffrn_reflns_av_R_equivalents 0.0350
_diffrn_reflns_av_unetI/netI 0.0363
_diffrn_reflns_Laue_measured_fraction_full 0.979
_diffrn_reflns_Laue_measured_fraction_max 0.962
_diffrn_reflns_limit_h_max 22
_diffrn_reflns_limit_h_min -19
_diffrn_reflns_limit_k_max 17
_diffrn_reflns_limit_k_min -17
_diffrn_reflns_limit_l_max 15
_diffrn_reflns_limit_l_min -15
_diffrn_reflns_number 14028
_diffrn_reflns_point_group_measured_fraction_full 0.979
_diffrn_reflns_point_group_measured_fraction_max 0.962
_diffrn_reflns_theta_full 25.242
_diffrn_reflns_theta_max 27.491
_diffrn_reflns_theta_min 3.231
_exptl_absorpt_coefficient_mu 2.298
_exptl_absorpt_correction_T_max 1.0000
_exptl_absorpt_correction_T_min 0.8600
_exptl_absorpt_correction_type multi-scan
_exptl_crystal_colour blue
_exptl_crystal_density_diffrn 1.648
_exptl_crystal_description block
_exptl_crystal_F_000 1300
_exptl_crystal_size_max 0.32
_exptl_crystal_size_mid 0.27
_exptl_crystal_size_min 0.25
_refine_diff_density_max 0.431
_refine_diff_density_min -0.531
_refine_diff_density_rms 0.065
_refine_ls_abs_structure_details
;
 Flack x determined using 1471 quotients [(I+)-(I-)]/[(I+)+(I-)]
 (Parsons, Flack and Wagner, Acta Cryst. B69 (2013) 249-259).
;
_refine_ls_abs_structure_Flack -0.022(17)
_refine_ls_extinction_coef .
_refine_ls_extinction_method none
_refine_ls_goodness_of_fit_ref 1.046
_refine_ls_hydrogen_treatment constr
_refine_ls_matrix_type full
_refine_ls_number_parameters 381
_refine_ls_number_reflns 4870
_refine_ls_number_restraints 3
_refine_ls_restrained_S_all 1.046
_refine_ls_R_factor_all 0.0455
_refine_ls_R_factor_gt 0.0391
_refine_ls_shift/su_max 0.003
_refine_ls_shift/su_mean 0.001
_refine_ls_structure_factor_coef Fsqd
_refine_ls_weighting_details 'w=1/[\s^2^(Fo^2^)+(0.0520P)^2^+1.1458P] where P=(Fo^2^+2Fc^2^)/3'
_refine_ls_weighting_scheme calc
_refine_ls_wR_factor_gt 0.0908
_refine_ls_wR_factor_ref 0.0955
_reflns_Friedel_coverage 0.998
_reflns_Friedel_fraction_full 0.979
_reflns_Friedel_fraction_max 0.962
_reflns_number_gt 4281
_reflns_number_total 4870
_reflns_threshold_expression 'I > 2\s(I)'
_cod_data_source_file ncomms14551-s10.cif
_cod_data_source_block Propane-1-2-diol-T333K
_cod_database_code 1547328
_shelx_space_group_comment
;
The symmetry employed for this shelxl refinement is uniquely defined
by the following loop, which should always be used as a source of
symmetry information in preference to the above space-group names.
They are only intended as comments.
;

loop_
_space_group_symop_operation_xyz
'x, y, z'
'x, -y, z+1/2'
'x+1/2, y+1/2, z'
'x+1/2, -y+1/2, z+1/2'

loop_
_atom_site_label
_atom_site_type_symbol
_atom_site_fract_x
_atom_site_fract_y
_atom_site_fract_z
_atom_site_U_iso_or_equiv
_atom_site_adp_type
_atom_site_occupancy
_atom_site_site_symmetry_order
_atom_site_calc_flag
_atom_site_refinement_flags_posn
_atom_site_refinement_flags_adp
_atom_site_refinement_flags_occupancy
_atom_site_disorder_assembly
_atom_site_disorder_group
Cu1 Cu 0.15134(16) 0.70300(3) 0.2940(4) 0.03478(15) Uani 1 1 d . . . . .
Se1 Se 0.14299(7) 0.4579(2) 0.31144(15) 0.0281(8) Uani 0.528(15) 1 d . . P A 1
Se1' Se 0.15629(19) 0.4570(2) 0.2769(2) 0.0316(11) Uani 0.472(15) 1 d . . P A 2
O1 O 0.2384(5) 0.4006(7) 0.3437(9) 0.073(3) Uani 1 1 d . . . . .
O2 O 0.1521(9) 0.4803(9) 0.4390(10) 0.042(3) Uani 0.528(15) 1 d . . P A 1
O2' O 0.1482(10) 0.4793(13) 0.1539(12) 0.055(4) Uani 0.472(15) 1 d . . P A 2
O3 O 0.1224(9) 0.5654(8) 0.2336(11) 0.042(4) Uani 0.528(15) 1 d . . P A 1
O3' O 0.1767(12) 0.5651(8) 0.3501(17) 0.064(6) Uani 0.472(15) 1 d . . P A 2
O4 O 0.0573(5) 0.3887(6) 0.2316(8) 0.0565(17) Uani 1 1 d . . . . .
C1 C 0.0467(7) 0.8297(8) 0.0533(9) 0.046(2) Uani 1 1 d . . . . .
H1A H 0.0886 0.8045 0.0357 0.055 Uiso 1 1 calc R U . . .
C2 C -0.0189(9) 0.9006(11) -0.0278(11) 0.060(3) Uani 1 1 d . . . . .
H2A H -0.0179 0.9274 -0.0932 0.072 Uiso 1 1 calc R U . . .
C3 C -0.0843(8) 0.9286(8) -0.0063(10) 0.051(3) Uani 1 1 d . . . . .
H3A H -0.1332 0.9706 -0.0627 0.061 Uiso 1 1 calc R U . . .
C4 C -0.0802(7) 0.8968(8) 0.0958(9) 0.042(2) Uani 1 1 d . . . . .
C5 C -0.1446(7) 0.9276(7) 0.1208(10) 0.046(2) Uani 1 1 d . . . . .
H5A H -0.1909 0.9744 0.0695 0.055 Uiso 1 1 calc R U . . .
C6 C -0.1403(7) 0.8901(9) 0.2188(12) 0.054(3) Uani 1 1 d . . . . .
H6A H -0.1846 0.9114 0.2342 0.064 Uiso 1 1 calc R U . . .
C7 C -0.0711(6) 0.8188(8) 0.3008(9) 0.040(2) Uani 1 1 d . . . . .
C8 C -0.0661(8) 0.7730(8) 0.3959(11) 0.049(2) Uani 1 1 d . . . . .
H8A H -0.1096 0.7889 0.4148 0.059 Uiso 1 1 calc R U . . .
C9 C 0.0019(8) 0.7033(9) 0.4651(12) 0.055(3) Uani 1 1 d . . . . .
H9A H 0.0082 0.6743 0.5346 0.066 Uiso 1 1 calc R U . . .
C10 C 0.0629(7) 0.6758(8) 0.4287(10) 0.047(2) Uani 1 1 d . . . . .
H10A H 0.1077 0.6254 0.4730 0.056 Uiso 1 1 calc R U . . .
C11 C -0.0060(6) 0.7894(6) 0.2709(10) 0.037(2) Uani 1 1 d . . . . .
C12 C -0.0103(5) 0.8273(6) 0.1713(8) 0.0308(16) Uani 1 1 d . . . . .
C13 C 0.2556(8) 0.8319(9) 0.5380(10) 0.054(3) Uani 1 1 d . . . . .
H13A H 0.2113 0.8122 0.5538 0.064 Uiso 1 1 calc R U . . .
C14 C 0.3704(6) 0.8164(8) 0.2893(9) 0.042(2) Uani 1 1 d . . . . .
C74 C 0.3253(8) 0.8953(10) 0.6173(10) 0.052(2) Uani 1 1 d . . . . .
H14A H 0.3311 0.9125 0.6905 0.062 Uiso 1 1 calc R U . . .
C15 C 0.3860(9) 0.9343(9) 0.5946(11) 0.056(3) Uani 1 1 d . . . . .
H15A H 0.4287 0.9845 0.6449 0.067 Uiso 1 1 calc R U . . .
C16 C 0.3827(6) 0.8966(8) 0.4927(9) 0.040(2) Uani 1 1 d . . . . .
C17 C 0.4451(8) 0.9243(9) 0.4582(11) 0.053(3) Uani 1 1 d . . . . .
H17A H 0.4922 0.9712 0.5071 0.064 Uiso 1 1 calc R U . . .
C18 C 0.4399(7) 0.8878(9) 0.3622(10) 0.048(2) Uani 1 1 d . . . . .
H18A H 0.4817 0.9089 0.3423 0.057 Uiso 1 1 calc R U . . .
C20 C 0.3600(7) 0.7712(9) 0.1814(12) 0.052(3) Uani 1 1 d . . . . .
H20A H 0.3985 0.7915 0.1558 0.063 Uiso 1 1 calc R U . . .
C21 C 0.2962(8) 0.7019(8) 0.1203(11) 0.047(3) Uani 1 1 d . . . . .
H21A H 0.2925 0.6685 0.0546 0.056 Uiso 1 1 calc R U . . .
C22 C 0.2371(6) 0.6784(8) 0.1501(8) 0.043(2) Uani 1 1 d . . . . .
H22A H 0.1909 0.6303 0.1021 0.052 Uiso 1 1 calc R U . . .
C23 C 0.3076(6) 0.7864(6) 0.3123(8) 0.0317(18) Uani 1 1 d . . . . .
C24 C 0.3136(6) 0.8307(7) 0.4192(9) 0.0370(19) Uani 1 1 d . . . . .
N1 N 0.2394(5) 0.7197(5) 0.2459(8) 0.0368(17) Uani 1 1 d . . . . .
N2 N 0.2490(5) 0.7966(6) 0.4362(8) 0.0358(18) Uani 1 1 d . . . . .
N3 N 0.0537(6) 0.7972(6) 0.1480(9) 0.0387(19) Uani 1 1 d . . . . .
N4 N 0.0586(5) 0.7172(5) 0.3386(8) 0.0350(17) Uani 1 1 d . . . . .
C25 C 0.1278(15) 0.0294(9) 0.3601(16) 0.179(8) Uani 1 1 d D . . . .
H25A H 0.1505 -0.0231 0.3311 0.268 Uiso 1 1 calc R U . . .
H25B H 0.1696 0.0365 0.4473 0.268 Uiso 1 1 calc R U . . .
H25C H 0.0673 0.0103 0.3408 0.268 Uiso 1 1 calc R U . . .
C26 C 0.122(2) 0.1248(12) 0.302(3) 0.234(14) Uani 1 1 d D . . . .
H26A H 0.0718 0.1136 0.2163 0.280 Uiso 1 1 calc R U . . .
C27 C 0.1984(13) 0.1305(10) 0.3003(14) 0.117(6) Uani 1 1 d . . . . .
H27A H 0.2072 0.0647 0.2728 0.140 Uiso 1 1 calc R U . . .
H27B H 0.2513 0.1412 0.3835 0.140 Uiso 1 1 calc R U . . .
O5 O 0.1989(8) 0.2067(6) 0.2270(10) 0.094(3) Uani 1 1 d . . . . .
H5D H 0.2075 0.2645 0.2597 0.113 Uiso 1 1 d R U . . .
O6 O 0.0911(7) 0.2013(7) 0.3371(13) 0.104(4) Uani 1 1 d . . . . .
H6D H 0.0790 0.2549 0.2956 0.125 Uiso 1 1 d R U . . .

loop_
_atom_site_aniso_label
_atom_site_aniso_U_11
_atom_site_aniso_U_22
_atom_site_aniso_U_33
_atom_site_aniso_U_23
_atom_site_aniso_U_13
_atom_site_aniso_U_12
Cu1 0.0351(3) 0.0336(2) 0.0469(3) 0.0002(6) 0.0297(2) 0.0004(5)
Se1 0.0261(9) 0.0309(10) 0.0350(14) -0.0040(10) 0.0217(10) -0.0034(6)
Se1' 0.0304(11) 0.0287(11) 0.0343(16) -0.0017(11) 0.0169(12) 0.0029(9)
O1 0.044(4) 0.080(5) 0.112(7) -0.029(4) 0.053(5) -0.002(3)
O2 0.054(7) 0.043(6) 0.034(6) -0.009(5) 0.028(6) -0.003(5)
O2' 0.052(9) 0.072(10) 0.035(8) -0.016(7) 0.021(7) -0.015(8)
O3 0.062(8) 0.048(6) 0.022(7) 0.005(5) 0.028(7) -0.013(5)
O3' 0.079(12) 0.012(5) 0.095(14) 0.004(5) 0.045(11) 0.005(6)
O4 0.049(4) 0.054(3) 0.066(4) 0.004(3) 0.031(3) -0.008(3)
C1 0.048(5) 0.051(6) 0.048(6) 0.008(5) 0.032(5) 0.013(5)
C2 0.064(7) 0.073(8) 0.050(7) 0.019(5) 0.036(6) 0.013(6)
C3 0.044(6) 0.050(6) 0.039(6) 0.007(4) 0.011(5) 0.010(4)
C4 0.049(5) 0.037(5) 0.039(5) -0.002(4) 0.024(5) 0.002(4)
C5 0.036(5) 0.038(4) 0.042(5) 0.008(3) 0.008(4) 0.010(3)
C6 0.034(5) 0.055(6) 0.086(8) -0.010(6) 0.042(6) 0.003(4)
C7 0.036(4) 0.044(5) 0.052(6) -0.014(4) 0.032(4) -0.001(4)
C8 0.050(5) 0.055(6) 0.052(6) 0.006(4) 0.034(5) 0.015(4)
C9 0.056(6) 0.063(8) 0.063(8) 0.007(5) 0.043(6) 0.003(5)
C10 0.054(5) 0.043(5) 0.069(6) 0.007(4) 0.050(5) 0.011(4)
C11 0.029(4) 0.033(4) 0.059(6) -0.008(4) 0.031(4) 0.000(3)
C12 0.024(3) 0.029(4) 0.029(4) 0.003(3) 0.008(3) 0.008(3)
C13 0.071(7) 0.059(6) 0.050(6) -0.011(5) 0.045(6) -0.004(6)
C14 0.034(4) 0.050(6) 0.044(5) -0.007(4) 0.023(4) -0.004(4)
C74 0.062(6) 0.052(6) 0.044(6) -0.013(4) 0.031(5) -0.004(5)
C15 0.064(7) 0.050(6) 0.057(7) -0.017(5) 0.035(6) -0.012(5)
C16 0.028(4) 0.038(5) 0.042(5) -0.004(4) 0.011(4) -0.008(4)
C17 0.049(6) 0.064(7) 0.062(7) -0.001(5) 0.040(5) -0.019(4)
C18 0.046(5) 0.052(6) 0.044(5) -0.003(4) 0.024(5) -0.019(4)
C20 0.045(5) 0.079(7) 0.056(6) 0.011(5) 0.043(5) 0.010(5)
C21 0.055(6) 0.060(7) 0.045(7) -0.008(4) 0.039(5) -0.004(5)
C22 0.041(5) 0.055(5) 0.035(4) -0.017(4) 0.021(4) -0.006(4)
C23 0.034(4) 0.036(4) 0.025(4) -0.004(3) 0.016(3) 0.000(3)
C24 0.043(4) 0.036(4) 0.047(5) 0.003(4) 0.035(4) 0.006(4)
N1 0.030(3) 0.032(4) 0.042(4) -0.004(3) 0.015(3) 0.000(3)
N2 0.037(4) 0.041(4) 0.034(4) 0.000(3) 0.022(3) -0.001(3)
N3 0.045(4) 0.035(4) 0.048(5) 0.009(3) 0.034(4) 0.009(3)
N4 0.042(4) 0.043(4) 0.044(4) 0.010(3) 0.039(4) 0.010(3)
C25 0.31(3) 0.074(8) 0.232(18) 0.034(9) 0.20(2) 0.033(11)
C26 0.46(4) 0.064(9) 0.44(3) 0.069(14) 0.41(3) 0.054(14)
C27 0.204(16) 0.078(9) 0.129(10) 0.048(8) 0.131(12) 0.073(10)
O5 0.181(10) 0.063(5) 0.097(6) 0.004(4) 0.113(7) 0.015(5)
O6 0.105(7) 0.077(6) 0.180(11) 0.050(6) 0.110(7) 0.026(5)

loop_
_atom_type_symbol
_atom_type_description
_atom_type_scat_dispersion_real
_atom_type_scat_dispersion_imag
_atom_type_scat_source
C C 0.0033 0.0016 'International Tables Vol C Tables 4.2.6.8 and 6.1.1.4'
H H 0.0000 0.0000 'International Tables Vol C Tables 4.2.6.8 and 6.1.1.4'
N N 0.0061 0.0033 'International Tables Vol C Tables 4.2.6.8 and 6.1.1.4'
O O 0.0106 0.0060 'International Tables Vol C Tables 4.2.6.8 and 6.1.1.4'
Cu Cu 0.3201 1.2651 'International Tables Vol C Tables 4.2.6.8 and 6.1.1.4'
Se Se -0.0929 2.2259 'International Tables Vol C Tables 4.2.6.8 and 6.1.1.4'

loop_
_geom_angle_atom_site_label_1
_geom_angle_atom_site_label_2
_geom_angle_atom_site_label_3
_geom_angle
_geom_angle_site_symmetry_1
_geom_angle_site_symmetry_3
O3' Cu1 N1 100.1(6) . .
O3 Cu1 N1 92.5(4) . .
O3' Cu1 N4 91.5(6) . .
O3 Cu1 N4 97.9(4) . .
N1 Cu1 N4 168.21(14) . .
O3' Cu1 N2 107.8(6) . .
O3 Cu1 N2 144.8(4) . .
N1 Cu1 N2 80.3(3) . .
N4 Cu1 N2 94.0(3) . .
O3' Cu1 N3 143.1(6) . .
O3 Cu1 N3 105.8(4) . .
N1 Cu1 N3 91.1(3) . .
N4 Cu1 N3 80.8(3) . .
N2 Cu1 N3 108.70(14) . .
O4 Se1 O2 108.4(6) . .
O4 Se1 O1 111.2(4) . .
O2 Se1 O1 107.7(6) . .
O4 Se1 O3 106.0(6) . .
O2 Se1 O3 110.5(6) . .
O1 Se1 O3 113.0(7) . .
O1 Se1' O2' 103.1(9) . .
O1 Se1' O3' 105.6(7) . .
O2' Se1' O3' 108.3(9) . .
O1 Se1' O4 114.8(4) . .
O2' Se1' O4 103.5(6) . .
O3' Se1' O4 120.1(9) . .
Se1 O3 Cu1 128.4(7) . .
Se1' O3' Cu1 131.4(11) . .
N3 C1 C2 125.1(9) . .
C3 C2 C1 116.2(10) . .
C2 C3 C4 121.5(10) . .
C3 C4 C5 122.0(10) . .
C3 C4 C12 116.7(9) . .
C5 C4 C12 121.2(8) . .
C6 C5 C4 119.7(9) . .
C5 C6 C7 122.7(8) . .
C8 C7 C6 126.0(9) . .
C8 C7 C11 118.5(10) . .
C6 C7 C11 115.4(9) . .
C7 C8 C9 120.4(10) . .
C8 C9 C10 118.2(11) . .
N4 C10 C9 122.2(10) . .
N4 C11 C12 118.2(7) . .
N4 C11 C7 119.7(9) . .
C12 C11 C7 121.9(8) . .
N3 C12 C11 119.3(7) . .
N3 C12 C4 121.6(8) . .
C11 C12 C4 119.1(7) . .
N2 C13 C74 121.4(10) . .
C23 C14 C18 122.7(9) . .
C23 C14 C20 115.0(9) . .
C18 C14 C20 122.3(9) . .
C15 C74 C13 122.3(10) . .
C74 C15 C16 117.1(10) . .
C24 C16 C15 117.4(9) . .
C24 C16 C17 117.5(9) . .
C15 C16 C17 125.1(10) . .
C18 C17 C16 123.5(10) . .
C17 C18 C14 118.6(9) . .
C21 C20 C14 119.3(9) . .
C20 C21 C22 120.8(10) . .
C21 C22 N1 123.7(9) . .
N1 C23 C14 125.5(9) . .
N1 C23 C24 116.9(8) . .
C14 C23 C24 117.6(8) . .
N2 C24 C16 126.0(8) . .
N2 C24 C23 113.9(8) . .
C16 C24 C23 120.0(7) . .
C23 N1 C22 115.6(8) . .
C23 N1 Cu1 115.4(6) . .
C22 N1 Cu1 128.9(6) . .
C24 N2 C13 115.3(8) . .
C24 N2 Cu1 112.8(6) . .
C13 N2 Cu1 131.8(7) . .
C1 N3 C12 118.6(7) . .
C1 N3 Cu1 133.4(6) . .
C12 N3 Cu1 108.0(6) . .
C10 N4 C11 120.9(8) . .
C10 N4 Cu1 126.2(6) . .
C11 N4 Cu1 112.2(6) . .
O6 C26 C27 124(2) . .
O6 C26 C25 113.4(16) . .
C27 C26 C25 106.0(19) . .
C26 C27 O5 115.9(12) . .

loop_
_geom_bond_atom_site_label_1
_geom_bond_atom_site_label_2
_geom_bond_distance
_geom_bond_site_symmetry_2
Cu1 O3' 1.931(11) .
Cu1 O3 1.943(11) .
Cu1 N1 1.988(8) .
Cu1 N4 2.029(7) .
Cu1 N2 2.120(8) .
Cu1 N3 2.148(8) .
Se1 O4 1.574(8) .
Se1 O2 1.645(13) .
Se1 O1 1.667(9) .
Se1 O3 1.680(11) .
Se1' O1 1.421(9) .
Se1' O2' 1.593(16) .
Se1' O3' 1.657(14) .
Se1' O4 1.748(10) .
C1 N3 1.273(12) .
C1 C2 1.418(16) .
C2 C3 1.380(18) .
C3 C4 1.388(15) .
C4 C5 1.405(15) .
C4 C12 1.417(12) .
C5 C6 1.360(17) .
C6 C7 1.450(15) .
C7 C8 1.365(14) .
C7 C11 1.457(12) .
C8 C9 1.385(15) .
C9 C10 1.446(15) .
C10 N4 1.283(13) .
C11 N4 1.375(11) .
C11 C12 1.381(13) .
C12 N3 1.381(11) .
C13 N2 1.377(12) .
C13 C74 1.377(16) .
C14 C23 1.356(13) .
C14 C18 1.424(14) .
C14 C20 1.473(14) .
C74 C15 1.361(17) .
C15 C16 1.418(15) .
C16 C24 1.374(13) .
C16 C17 1.452(14) .
C17 C18 1.322(16) .
C20 C21 1.326(15) .
C21 C22 1.337(14) .
C22 N1 1.368(12) .
C23 N1 1.354(11) .
C23 C24 1.490(11) .
C24 N2 1.352(11) .
C25 C26 1.454(16) .
C26 O6 1.35(2) .
C26 C27 1.36(2) .
C27 O5 1.408(15) .
